data_7109116
loop_
_publ_author_name
'Weidi Cao'
'Xiaohua Liu'
'Ruixue Peng'
'Peng He'
'Lili Lin'
'Xiaoming Feng'

_publ_section_title
;
 Catalytic asymmetric cross-dehydrogenative coupling: activation of C-H
 bonds by a cooperative bimetallic catalyst system
;
_journal_name_full Chem.Commun.
_journal_page_first 3470
_journal_paper_doi 10.1039/c3cc41315b
_journal_volume 49
_journal_year 2013
_chemical_absolute_configuration ad
_chemical_formula_moiety 'C27 H23 Cl O4'
_chemical_formula_sum 'C27 H23 Cl O4'
_chemical_formula_weight 446.90
_chemical_name_systematic
;
?
;
_space_group_crystal_system monoclinic
_space_group_IT_number 4
_space_group_name_Hall 'P 2yb'
_space_group_name_H-M_alt 'P 1 21 1'
_symmetry_space_group_name_Hall 'P 2yb'
_symmetry_space_group_name_H-M 'P 1 21 1'
_atom_sites_solution_hydrogens geom
_atom_sites_solution_primary direct
_atom_sites_solution_secondary difmap
_audit_creation_date 2012-09-04
_audit_creation_method
;
Olex2 1.1
(compiled 2011.11.01 svn.r2039, GUI svn.r3906)
;
_cell_angle_alpha 90.00
_cell_angle_beta 113.440(6)
_cell_angle_gamma 90.00
_cell_formula_units_Z 2
_cell_length_a 8.0885(4)
_cell_length_b 16.7224(5)
_cell_length_c 9.1381(5)
_cell_measurement_reflns_used 2069
_cell_measurement_temperature 293(2)
_cell_measurement_theta_max 28.9618
_cell_measurement_theta_min 2.9970
_cell_volume 1134.01(10)
_computing_cell_refinement
;
CrysAlisPro, Agilent Technologies,
Version 1.171.35.21 (release 20-01-2012 CrysAlis171 .NET)
(compiled Jan 23 2012,18:06:46)
;
_computing_data_collection
;
CrysAlisPro, Agilent Technologies,
Version 1.171.35.21 (release 20-01-2012 CrysAlis171 .NET)
(compiled Jan 23 2012,18:06:46)
;
_computing_data_reduction
;
CrysAlisPro, Agilent Technologies,
Version 1.171.35.21 (release 20-01-2012 CrysAlis171 .NET)
(compiled Jan 23 2012,18:06:46)
;
_computing_molecular_graphics
;
O. V. Dolomanov, L. J. Bourhis, R. J. Gildea, J. A. K. Howard and H. Puschmann,
OLEX2: a complete structure solution, refinement and analysis program.
J. Appl. Cryst. (2009). 42, 339-341.
;
_computing_publication_material
;
O. V. Dolomanov, L. J. Bourhis, R. J. Gildea, J. A. K. Howard and H. Puschmann,
OLEX2: a complete structure solution, refinement and analysis program.
J. Appl. Cryst. (2009). 42, 339-341.
;
_computing_structure_refinement
;
SHELXL, G.M. Sheldrick, Acta Cryst.
2008). A64, 112-122
;
_computing_structure_solution
;
SHELXS, G.M. Sheldrick, Acta Cryst.
(2008). A64, 112-122
;
_diffrn_ambient_temperature 293.15
_diffrn_detector_area_resol_mean 16.0874
_diffrn_measured_fraction_theta_full 0.998
_diffrn_measured_fraction_theta_max 0.998
_diffrn_measurement_details
;
1 omega -12.00 23.00 1.0000 7.0000
omega____ theta____ kappa____ phi______ frames
- -16.8924 -99.0000 -30.0000 35
2 omega -54.00 52.00 1.0000 7.0000
omega____ theta____ kappa____ phi______ frames
- -16.8924 19.0000 60.0000 106
3 omega -77.00 0.00 1.0000 7.0000
omega____ theta____ kappa____ phi______ frames
- -16.8924 -57.0000 60.0000 77
;
_diffrn_measurement_device_type 'Xcalibur, Eos'
_diffrn_measurement_method '\w scans'
_diffrn_orient_matrix_UB_11 0.0166989000
_diffrn_orient_matrix_UB_12 0.0058329000
_diffrn_orient_matrix_UB_13 0.0815235000
_diffrn_orient_matrix_UB_21 0.0931117000
_diffrn_orient_matrix_UB_22 -0.0075098000
_diffrn_orient_matrix_UB_23 0.0212769000
_diffrn_orient_matrix_UB_31 0.0142480000
_diffrn_orient_matrix_UB_32 0.0413256000
_diffrn_orient_matrix_UB_33 -0.0077468000
_diffrn_radiation_monochromator graphite
_diffrn_radiation_type 'Mo K\a'
_diffrn_radiation_wavelength 0.7107
_diffrn_reflns_av_R_equivalents 0.0134
_diffrn_reflns_av_unetI/netI 0.0451
_diffrn_reflns_limit_h_max 8
_diffrn_reflns_limit_h_min -10
_diffrn_reflns_limit_k_max 18
_diffrn_reflns_limit_k_min -20
_diffrn_reflns_limit_l_max 11
_diffrn_reflns_limit_l_min -7
_diffrn_reflns_number 4826
_diffrn_reflns_theta_full 26.37
_diffrn_reflns_theta_max 26.37
_diffrn_reflns_theta_min 3.00
_diffrn_source 'Enhance (Mo) X-ray Source'
_diffrn_source_current n/a
_diffrn_source_voltage n/a
_exptl_absorpt_coefficient_mu 0.200
_exptl_absorpt_correction_T_max 1.00000
_exptl_absorpt_correction_T_min 0.96826
_exptl_absorpt_correction_type multi-scan
_exptl_absorpt_process_details
;
CrysAlisPro, Agilent Technologies,
Version 1.171.35.21 (release 20-01-2012 CrysAlis171 .NET)
(compiled Jan 23 2012,18:06:46)
Empirical absorption correction using spherical harmonics,
implemented in SCALE3 ABSPACK scaling algorithm.
;
_exptl_crystal_colour colorless
_exptl_crystal_density_diffrn 1.309
_exptl_crystal_density_method 'not measured'
_exptl_crystal_description block
_exptl_crystal_F_000 468
_exptl_crystal_size_max 0.29
_exptl_crystal_size_mid 0.26
_exptl_crystal_size_min 0.25
_refine_diff_density_max 0.274
_refine_diff_density_min -0.276
_refine_diff_density_rms 0.034
_refine_ls_abs_structure_details 'Flack H D (1983), Acta Cryst. A39, 876-881'
_refine_ls_abs_structure_Flack 0.03(7)
_refine_ls_extinction_method none
_refine_ls_goodness_of_fit_ref 1.047
_refine_ls_hydrogen_treatment constr
_refine_ls_matrix_type full
_refine_ls_number_parameters 292
_refine_ls_number_reflns 3886
_refine_ls_number_restraints 1
_refine_ls_restrained_S_all 1.047
_refine_ls_R_factor_all 0.0566
_refine_ls_R_factor_gt 0.0427
_refine_ls_shift/su_max 0.000
_refine_ls_shift/su_mean 0.000
_refine_ls_structure_factor_coef Fsqd
_refine_ls_weighting_details 'calc w=1/[\s^2^(Fo^2^)+(0.0324P)^2^+0.0230P] where P=(Fo^2^+2Fc^2^)/3'
_refine_ls_weighting_scheme calc
_refine_ls_wR_factor_gt 0.0800
_refine_ls_wR_factor_ref 0.0896
_reflns_number_gt 3213
_reflns_number_total 3886
_reflns_threshold_expression >2sigma(I)
_cod_data_source_file c3cc41315b.txt
_cod_data_source_block 120904_s2_cwd
_cod_original_cell_volume 1134.01(8)
_cod_database_code 7109116
_chemical_oxdiff_formula C12H20O3Cl1
_reflns_odcompleteness_completeness 99.75
_reflns_odcompleteness_iscentric 1
_reflns_odcompleteness_theta 26.32

loop_
_space_group_symop_id
_space_group_symop_operation_xyz
1 'x, y, z'
2 '-x, y+1/2, -z'

loop_
_atom_site_label
_atom_site_type_symbol
_atom_site_fract_x
_atom_site_fract_y
_atom_site_fract_z
_atom_site_U_iso_or_equiv
_atom_site_adp_type
_atom_site_occupancy
_atom_site_symmetry_multiplicity
_atom_site_calc_flag
_atom_site_refinement_flags
Cl1 Cl -0.96166(11) -0.39728(5) -0.58884(12) 0.0756(3) Uani 1 1 d .
O1 O -0.6404(3) -0.90273(12) -0.4296(2) 0.0540(5) Uani 1 1 d .
O2 O -0.3624(2) -0.60460(11) -0.4272(2) 0.0516(5) Uani 1 1 d .
O3 O -0.4223(3) -0.64935(13) -0.0242(2) 0.0604(6) Uani 1 1 d .
O4 O -0.1827(2) -0.67017(11) -0.0868(2) 0.0441(5) Uani 1 1 d .
C1 C -0.8806(4) -0.48987(16) -0.5027(3) 0.0443(7) Uani 1 1 d .
C2 C -0.7146(4) -0.51511(16) -0.4909(3) 0.0417(6) Uani 1 1 d .
H2 H -0.6445 -0.4840 -0.5285 0.050 Uiso 1 1 calc R
C3 C -0.6556(3) -0.58904(15) -0.4206(3) 0.0365(6) Uani 1 1 d .
C4 C -0.7591(3) -0.63698(14) -0.3676(3) 0.0359(6) Uani 1 1 d .
C5 C -0.9276(3) -0.61067(16) -0.3840(3) 0.0406(6) Uani 1 1 d .
H5 H -0.9997 -0.6424 -0.3498 0.049 Uiso 1 1 calc R
C6 C -0.9882(4) -0.53666(16) -0.4519(3) 0.0445(7) Uani 1 1 d .
H6 H -1.1014 -0.5184 -0.4634 0.053 Uiso 1 1 calc R
C7 C -0.4804(4) -0.62745(14) -0.3879(3) 0.0379(6) Uani 1 1 d .
C8 C -0.4697(3) -0.70245(15) -0.2839(3) 0.0351(6) Uani 1 1 d .
C9 C -0.6661(4) -0.71539(15) -0.3023(3) 0.0405(6) Uani 1 1 d .
H9A H -0.7218 -0.7589 -0.3756 0.049 Uiso 1 1 calc R
H9B H -0.6707 -0.7274 -0.2002 0.049 Uiso 1 1 calc R
C10 C -0.3797(3) -0.77570(14) -0.3280(3) 0.0368(6) Uani 1 1 d .
H10 H -0.2552 -0.7615 -0.3085 0.044 Uiso 1 1 calc R
C11 C -0.4744(4) -0.80056(15) -0.5007(3) 0.0406(6) Uani 1 1 d .
C12 C -0.5994(4) -0.86169(16) -0.5426(3) 0.0455(7) Uani 1 1 d .
C13 C -0.6884(4) -0.88687(19) -0.6985(4) 0.0598(9) Uani 1 1 d .
H13 H -0.7752 -0.9268 -0.7237 0.072 Uiso 1 1 calc R
C14 C -0.6471(5) -0.8524(2) -0.8153(4) 0.0688(10) Uani 1 1 d .
H14 H -0.7053 -0.8693 -0.9205 0.083 Uiso 1 1 calc R
C15 C -0.5199(5) -0.7926(2) -0.7782(4) 0.0644(9) Uani 1 1 d .
H15 H -0.4920 -0.7695 -0.8580 0.077 Uiso 1 1 calc R
C16 C -0.4337(4) -0.76699(18) -0.6221(3) 0.0516(8) Uani 1 1 d .
H16 H -0.3473 -0.7268 -0.5977 0.062 Uiso 1 1 calc R
C17 C -0.3759(4) -0.84644(15) -0.2225(3) 0.0402(6) Uani 1 1 d .
C18 C -0.5099(4) -0.90373(17) -0.2761(3) 0.0459(7) Uani 1 1 d .
C19 C -0.5193(5) -0.96618(18) -0.1795(4) 0.0608(9) Uani 1 1 d .
H19 H -0.6104 -1.0042 -0.2188 0.073 Uiso 1 1 calc R
C20 C -0.3935(5) -0.9714(2) -0.0255(4) 0.0664(10) Uani 1 1 d .
H20 H -0.4013 -1.0118 0.0414 0.080 Uiso 1 1 calc R
C21 C -0.2565(5) -0.91663(19) 0.0290(4) 0.0648(9) Uani 1 1 d .
H21 H -0.1697 -0.9207 0.1325 0.078 Uiso 1 1 calc R
C22 C -0.2458(4) -0.85543(17) -0.0683(4) 0.0515(8) Uani 1 1 d .
H22 H -0.1500 -0.8196 -0.0301 0.062 Uiso 1 1 calc R
C23 C -0.3570(4) -0.67181(16) -0.1147(3) 0.0411(6) Uani 1 1 d .
C24 C -0.0466(5) -0.63334(18) 0.0604(3) 0.0537(8) Uani 1 1 d .
C25 C 0.1271(5) -0.6482(2) 0.0411(4) 0.0774(11) Uani 1 1 d .
H25A H 0.1407 -0.7045 0.0284 0.116 Uiso 1 1 calc R
H25B H 0.2263 -0.6293 0.1339 0.116 Uiso 1 1 calc R
H25C H 0.1251 -0.6202 -0.0514 0.116 Uiso 1 1 calc R
C26 C -0.0468(6) -0.6757(2) 0.2067(4) 0.0845(13) Uani 1 1 d .
H26A H -0.1568 -0.6640 0.2189 0.127 Uiso 1 1 calc R
H26B H 0.0539 -0.6577 0.2993 0.127 Uiso 1 1 calc R
H26C H -0.0375 -0.7324 0.1947 0.127 Uiso 1 1 calc R
C27 C -0.0859(5) -0.54481(18) 0.0581(4) 0.0720(10) Uani 1 1 d .
H27A H -0.1037 -0.5231 -0.0443 0.108 Uiso 1 1 calc R
H27B H 0.0139 -0.5183 0.1393 0.108 Uiso 1 1 calc R
H27C H -0.1928 -0.5368 0.0779 0.108 Uiso 1 1 calc R

loop_
_atom_site_aniso_label
_atom_site_aniso_U_11
_atom_site_aniso_U_22
_atom_site_aniso_U_33
_atom_site_aniso_U_23
_atom_site_aniso_U_13
_atom_site_aniso_U_12
Cl1 0.0508(5) 0.0510(4) 0.1215(8) 0.0247(5) 0.0306(5) 0.0122(4)
O1 0.0475(12) 0.0534(12) 0.0615(13) -0.0024(11) 0.0221(11) -0.0115(11)
O2 0.0371(11) 0.0534(12) 0.0728(13) 0.0126(10) 0.0309(11) 0.0001(10)
O3 0.0587(14) 0.0761(15) 0.0538(12) -0.0094(11) 0.0304(11) 0.0034(12)
O4 0.0376(11) 0.0502(11) 0.0391(10) -0.0054(8) 0.0096(9) -0.0025(9)
C1 0.0348(16) 0.0424(16) 0.0509(16) 0.0021(12) 0.0119(13) -0.0009(13)
C2 0.0355(15) 0.0400(15) 0.0504(16) 0.0060(13) 0.0179(13) -0.0035(12)
C3 0.0295(14) 0.0405(14) 0.0404(15) -0.0024(12) 0.0148(12) -0.0048(12)
C4 0.0340(15) 0.0406(14) 0.0325(13) -0.0049(11) 0.0127(11) -0.0042(12)
C5 0.0293(14) 0.0513(17) 0.0458(15) -0.0050(13) 0.0198(12) -0.0055(13)
C6 0.0276(15) 0.0487(17) 0.0550(18) -0.0053(14) 0.0141(14) 0.0058(13)
C7 0.0330(15) 0.0379(14) 0.0439(15) -0.0024(12) 0.0165(12) -0.0035(12)
C8 0.0300(14) 0.0377(14) 0.0399(14) 0.0022(11) 0.0162(12) 0.0016(12)
C9 0.0364(16) 0.0412(14) 0.0498(16) 0.0016(12) 0.0233(13) -0.0012(12)
C10 0.0293(14) 0.0388(14) 0.0430(15) -0.0011(12) 0.0150(12) -0.0014(12)
C11 0.0387(16) 0.0407(15) 0.0449(15) -0.0009(13) 0.0192(13) 0.0055(13)
C12 0.0405(16) 0.0435(15) 0.0521(17) -0.0046(14) 0.0182(14) 0.0019(14)
C13 0.057(2) 0.0527(18) 0.059(2) -0.0170(16) 0.0120(17) -0.0038(17)
C14 0.076(3) 0.071(2) 0.048(2) -0.0115(17) 0.0123(18) 0.002(2)
C15 0.078(3) 0.076(2) 0.0454(18) 0.0050(16) 0.0310(18) 0.012(2)
C16 0.054(2) 0.0549(18) 0.0496(18) 0.0023(14) 0.0246(16) 0.0024(15)
C17 0.0401(16) 0.0392(14) 0.0464(16) 0.0030(12) 0.0225(13) 0.0060(13)
C18 0.0444(17) 0.0420(15) 0.0565(18) -0.0022(14) 0.0256(15) 0.0014(14)
C19 0.069(2) 0.0435(17) 0.082(2) 0.0036(17) 0.043(2) -0.0042(16)
C20 0.084(3) 0.0517(19) 0.079(3) 0.0228(18) 0.048(2) 0.0098(19)
C21 0.073(2) 0.061(2) 0.057(2) 0.0180(16) 0.0220(18) 0.0190(19)
C22 0.0509(19) 0.0448(16) 0.0548(18) 0.0068(14) 0.0167(15) 0.0078(15)
C23 0.0457(17) 0.0369(14) 0.0422(15) 0.0045(12) 0.0191(13) 0.0029(13)
C24 0.054(2) 0.0562(18) 0.0386(15) -0.0041(14) 0.0054(14) -0.0093(16)
C25 0.041(2) 0.095(3) 0.075(2) -0.013(2) 0.0012(18) -0.0057(19)
C26 0.102(3) 0.094(3) 0.0377(18) 0.0075(17) 0.0066(19) -0.023(2)
C27 0.077(3) 0.055(2) 0.074(2) -0.0140(17) 0.019(2) -0.0113(19)

loop_
_atom_type_symbol
_atom_type_description
_atom_type_scat_dispersion_real
_atom_type_scat_dispersion_imag
_atom_type_scat_source
C C 0.0033 0.0016 'International Tables Vol C Tables 4.2.6.8 and 6.1.1.4'
H H 0.0000 0.0000 'International Tables Vol C Tables 4.2.6.8 and 6.1.1.4'
Cl Cl 0.1484 0.1585 'International Tables Vol C Tables 4.2.6.8 and 6.1.1.4'
O O 0.0106 0.0060 'International Tables Vol C Tables 4.2.6.8 and 6.1.1.4'

loop_
_geom_angle_atom_site_label_1
_geom_angle_atom_site_label_2
_geom_angle_atom_site_label_3
_geom_angle
C18 O1 C12 116.8(2)
C23 O4 C24 121.8(2)
C2 C1 Cl1 119.4(2)
C2 C1 C6 121.9(2)
C6 C1 Cl1 118.8(2)
C1 C2 H2 121.4
C1 C2 C3 117.2(2)
C3 C2 H2 121.4
C2 C3 C7 127.5(2)
C4 C3 C2 122.4(2)
C4 C3 C7 110.1(2)
C3 C4 C5 119.2(2)
C3 C4 C9 111.5(2)
C5 C4 C9 129.3(2)
C4 C5 H5 120.3
C4 C5 C6 119.4(2)
C6 C5 H5 120.3
C1 C6 C5 120.0(3)
C1 C6 H6 120.0
C5 C6 H6 120.0
O2 C7 C3 127.7(2)
O2 C7 C8 125.4(2)
C3 C7 C8 106.9(2)
C7 C8 C10 113.2(2)
C9 C8 C7 104.0(2)
C9 C8 C10 115.3(2)
C23 C8 C7 102.3(2)
C23 C8 C9 109.2(2)
C23 C8 C10 111.8(2)
C4 C9 C8 104.5(2)
C4 C9 H9A 110.9
C4 C9 H9B 110.9
C8 C9 H9A 110.9
C8 C9 H9B 110.9
H9A C9 H9B 108.9
C8 C10 H10 108.3
C11 C10 C8 113.1(2)
C11 C10 H10 108.3
C11 C10 C17 108.8(2)
C17 C10 C8 110.0(2)
C17 C10 H10 108.3
C12 C11 C10 120.3(2)
C12 C11 C16 117.1(3)
C16 C11 C10 122.5(2)
C11 C12 O1 121.7(2)
C11 C12 C13 122.4(3)
C13 C12 O1 115.9(3)
C12 C13 H13 120.4
C14 C13 C12 119.2(3)
C14 C13 H13 120.4
C13 C14 H14 119.8
C13 C14 C15 120.3(3)
C15 C14 H14 119.8
C14 C15 H15 120.0
C14 C15 C16 120.0(3)
C16 C15 H15 120.0
C11 C16 H16 119.5
C15 C16 C11 120.9(3)
C15 C16 H16 119.5
C18 C17 C10 120.0(2)
C18 C17 C22 117.1(2)
C22 C17 C10 122.9(2)
O1 C18 C17 121.8(2)
O1 C18 C19 116.2(3)
C17 C18 C19 121.9(3)
C18 C19 H19 120.2
C20 C19 C18 119.6(3)
C20 C19 H19 120.2
C19 C20 H20 120.3
C21 C20 C19 119.5(3)
C21 C20 H20 120.3
C20 C21 H21 119.6
C20 C21 C22 120.7(3)
C22 C21 H21 119.6
C17 C22 H22 119.5
C21 C22 C17 121.1(3)
C21 C22 H22 119.5
O3 C23 O4 125.7(3)
O3 C23 C8 123.2(3)
O4 C23 C8 111.0(2)
O4 C24 C25 102.4(2)
O4 C24 C26 110.1(2)
O4 C24 C27 108.4(3)
C25 C24 C26 110.8(3)
C25 C24 C27 111.2(3)
C27 C24 C26 113.4(3)
C24 C25 H25A 109.5
C24 C25 H25B 109.5
C24 C25 H25C 109.5
H25A C25 H25B 109.5
H25A C25 H25C 109.5
H25B C25 H25C 109.5
C24 C26 H26A 109.5
C24 C26 H26B 109.5
C24 C26 H26C 109.5
H26A C26 H26B 109.5
H26A C26 H26C 109.5
H26B C26 H26C 109.5
C24 C27 H27A 109.5
C24 C27 H27B 109.5
C24 C27 H27C 109.5
H27A C27 H27B 109.5
H27A C27 H27C 109.5
H27B C27 H27C 109.5

loop_
_geom_bond_atom_site_label_1
_geom_bond_atom_site_label_2
_geom_bond_distance
Cl1 C1 1.742(3)
O1 C12 1.386(3)
O1 C18 1.380(3)
O2 C7 1.208(3)
O3 C23 1.205(3)
O4 C23 1.330(3)
O4 C24 1.491(3)
C1 C2 1.370(4)
C1 C6 1.381(4)
C2 H2 0.9300
C2 C3 1.388(4)
C3 C4 1.379(3)
C3 C7 1.474(4)
C4 C5 1.383(3)
C4 C9 1.511(3)
C5 H5 0.9300
C5 C6 1.384(4)
C6 H6 0.9300
C7 C8 1.555(3)
C8 C9 1.544(3)
C8 C10 1.558(3)
C8 C23 1.537(4)
C9 H9A 0.9700
C9 H9B 0.9700
C10 H10 0.9800
C10 C11 1.512(4)
C10 C17 1.519(3)
C11 C12 1.381(4)
C11 C16 1.394(4)
C12 C13 1.382(4)
C13 H13 0.9300
C13 C14 1.366(4)
C14 H14 0.9300
C14 C15 1.376(5)
C15 H15 0.9300
C15 C16 1.383(4)
C16 H16 0.9300
C17 C18 1.382(4)
C17 C22 1.391(4)
C18 C19 1.389(4)
C19 H19 0.9300
C19 C20 1.373(5)
C20 H20 0.9300
C20 C21 1.370(5)
C21 H21 0.9300
C21 C22 1.380(4)
C22 H22 0.9300
C24 C25 1.504(4)
C24 C26 1.514(4)
C24 C27 1.513(4)
C25 H25A 0.9600
C25 H25B 0.9600
C25 H25C 0.9600
C26 H26A 0.9600
C26 H26B 0.9600
C26 H26C 0.9600
C27 H27A 0.9600
C27 H27B 0.9600
C27 H27C 0.9600
